data_4132721
loop_
_publ_author_name
'Bl\"umel, Marcus'
'Nagasawa, Shota'
'Blackford, Katherine'
'Hare, Stephanie R.'
'Tantillo, Dean J.'
'Sarpong, Richmond'

_publ_section_title
;
 Rearrangement of Hydroxylated Pinene Derivatives to Fenchone-Type
 Frameworks: Computational Evidence for Dynamically-Controlled
 Selectivity.
;
_journal_issue 29
_journal_name_full 'Journal of the American Chemical Society'
_journal_page_first 9291
_journal_page_last 9298
_journal_paper_doi 10.1021/jacs.8b05804
_journal_volume 140
_journal_year 2018
_chemical_absolute_configuration ad
_chemical_formula_moiety 'C23 H24 O2'
_chemical_formula_sum 'C23 H24 O2'
_chemical_formula_weight 332.42
_space_group_crystal_system monoclinic
_space_group_IT_number 4
_space_group_name_Hall 'P 2yb'
_space_group_name_H-M_alt 'P 1 21 1'
_atom_sites_solution_hydrogens geom
_atom_sites_solution_primary dual
_audit_creation_date 2018-03-01
_audit_creation_method
;
Olex2 1.2-ac3
(compiled 2017.08.10 svn.r3458 for OlexSys, GUI svn.r5381)
;
_cell_angle_alpha 90
_cell_angle_beta 100.6300(10)
_cell_angle_gamma 90
_cell_formula_units_Z 2
_cell_length_a 8.32690(10)
_cell_length_b 7.68930(10)
_cell_length_c 13.87280(10)
_cell_measurement_reflns_used 15701
_cell_measurement_temperature 100(2)
_cell_measurement_theta_max 78.2490
_cell_measurement_theta_min 5.4370
_cell_volume 873.005(17)
_computing_cell_refinement 'CrysAlisPro 1.171.39.45f (Rigaku OD, 2018)'
_computing_data_collection 'CrysAlisPro 1.171.39.45f (Rigaku OD, 2018)'
_computing_data_reduction 'CrysAlisPro 1.171.39.45f (Rigaku OD, 2018)'
_computing_molecular_graphics 'Olex2 (Dolomanov et al., 2009)'
_computing_publication_material 'Olex2 (Dolomanov et al., 2009)'
_computing_structure_refinement 'ShelXL (Sheldrick, 2015)'
_computing_structure_solution 'ShelXT (Sheldrick, 2015)'
_diffrn_ambient_temperature 100(2)
_diffrn_detector 'CCD plate'
_diffrn_detector_type 'Pilatus 200K'
_diffrn_measured_fraction_theta_full 0.998
_diffrn_measured_fraction_theta_max 0.987
_diffrn_measurement_details
;
List of Runs (angles in degrees, time in seconds):

  # Type    Start    End  Width  t~exp~   \w     \q     \k     \f   Frames
--------------------------------------------------------------------------
  1  \w    -45.00  25.00   0.40    0.40    --    0.00 -88.00  14.00  175
  2  \w    -24.00  38.00   0.40    0.40    --    0.00  88.00 130.00  155
  3  \w   -174.00 -80.00   0.40    0.40    -- -100.00 -88.00  14.00  235
  4  \w     32.00 130.00   0.40    0.40    --  106.00 -88.00  14.00  245
  5  \w    -15.00  31.00   0.40    0.40    --    0.00 -99.00 -30.00  115
  6  \w    -15.00  31.00   0.40    0.40    --    0.00 -99.00-120.00  115
  7  \w    -77.00   7.00   0.40    0.40    --    0.00   0.00-150.00  210
  8  \w    -15.00  31.00   0.40    0.40    --    0.00 -99.00 150.00  115
  9  \w    -20.00  72.00   0.40    0.40    --    0.00  77.00-150.00  230
 10  \w   -170.00 -86.00   0.40    0.40    -- -100.00 -61.00  60.00  210
 11  \w    -72.00 -24.00   0.40    0.40    -- -100.00  30.00 120.00  120
 12  \w   -178.00 -94.00   0.40    0.40    -- -100.00 -15.00 -90.00  210
 13  \w   -177.00 -93.00   0.40    0.40    -- -100.00   0.00 -90.00  210
 14  \w   -112.00 -24.00   0.40    0.40    -- -100.00 111.00 150.00  220
 15  \w   -175.00 -91.00   0.40    0.40    -- -100.00 -45.00-120.00  210
 16  \w   -177.00 -95.00   0.40    0.40    -- -100.00 -30.00 120.00  205
 17  \w    -72.00 -24.00   0.40    0.40    -- -100.00  30.00 150.00  120
 18  \w   -175.00 -91.00   0.40    0.40    -- -100.00 -45.00-150.00  210
 19  \w   -177.00 -93.00   0.40    0.40    -- -100.00   0.00  60.00  210
 20  \w   -125.00 -27.00   0.40    0.40    -- -100.00  88.00 130.00  245
 21  \w   -177.00 -95.00   0.40    0.40    -- -100.00 -30.00-150.00  205
 22  \w   -172.00 -80.00   0.40    0.40    -- -100.00 -77.00  30.00  230
 23  \w   -120.00 -28.00   0.40    0.40    -- -100.00  77.00 120.00  230
 24  \w     92.00 176.00   0.40    0.40    --  106.00  61.00  60.00  210
 25  \w     30.00 108.00   0.40    0.40    --  106.00 -94.00  90.00  195
 26  \w     31.00  73.00   0.40    0.40    --  106.00 -45.00-150.00  105
 27  \w     30.00 108.00   0.40    0.40    --  106.00 -94.00 -30.00  195
 28  \w     31.00  73.00   0.40    0.40    --  106.00 -45.00   0.00  105
 29  \w     30.00 108.00   0.40    0.40    --  106.00 -94.00   0.00  195
 30  \w     30.00 108.00   0.40    0.40    --  106.00 -94.00 150.00  195
 31  \w     30.00 112.00   0.40    0.40    --  106.00-111.00-180.00  205
 32  \w     29.00  65.00   0.40    0.40    --  106.00 -30.00-150.00   90
 33  \w    100.00 178.00   0.40    0.40    --  106.00  30.00  30.00  195
 34  \w     30.00 108.00   0.40    0.40    --  106.00 -94.00 120.00  195
 35  \w     30.00 108.00   0.40    0.40    --  106.00 -94.00 -60.00  195
 36  \w     30.00 112.00   0.40    0.40    --  106.00-111.00  90.00  205
 37  \w     31.00  73.00   0.40    0.40    --  106.00 -45.00 120.00  105
 38  \w     27.00 113.00   0.40    0.40    --  106.00 -15.00 -30.00  215
 39  \w     30.00 112.00   0.40    0.40    --  106.00-111.00  60.00  205
 40  \w     81.00 177.00   0.40    0.40    --  106.00  88.00 130.00  240
 41  \w    -77.00   7.00   0.40    0.40    --    0.00 -38.00  60.00  210
;
_diffrn_measurement_device 'four-circle diffractometer'
_diffrn_measurement_device_type 'ROD, Synergy Custom DW system, Pilatus 200K'
_diffrn_measurement_method '\w scans'
_diffrn_orient_matrix_type 'CrysAlisPro convention (1999,Acta A55,543-557)'
_diffrn_orient_matrix_UB_11 0.0258661000
_diffrn_orient_matrix_UB_12 0.0514294000
_diffrn_orient_matrix_UB_13 -0.1033507000
_diffrn_orient_matrix_UB_21 0.0776503000
_diffrn_orient_matrix_UB_22 0.1729462000
_diffrn_orient_matrix_UB_23 0.0409352000
_diffrn_orient_matrix_UB_31 0.1694944000
_diffrn_orient_matrix_UB_32 -0.0871929000
_diffrn_orient_matrix_UB_33 0.0201844000
_diffrn_radiation_monochromator mirror
_diffrn_radiation_probe x-ray
_diffrn_radiation_type CuK\a
_diffrn_radiation_wavelength 1.54184
_diffrn_reflns_av_R_equivalents 0.0280
_diffrn_reflns_av_unetI/netI 0.0149
_diffrn_reflns_Laue_measured_fraction_full 0.998
_diffrn_reflns_Laue_measured_fraction_max 0.987
_diffrn_reflns_limit_h_max 10
_diffrn_reflns_limit_h_min -9
_diffrn_reflns_limit_k_max 9
_diffrn_reflns_limit_k_min -9
_diffrn_reflns_limit_l_max 17
_diffrn_reflns_limit_l_min -17
_diffrn_reflns_number 18444
_diffrn_reflns_point_group_measured_fraction_full 0.998
_diffrn_reflns_point_group_measured_fraction_max 0.976
_diffrn_reflns_theta_full 67.684
_diffrn_reflns_theta_max 78.784
_diffrn_reflns_theta_min 5.405
_diffrn_source 'Rotating-anode X-ray tube'
_diffrn_source_type 'Rigaku (Cu) X-ray Source'
_exptl_absorpt_coefficient_mu 0.617
_exptl_absorpt_correction_T_max 1.00000
_exptl_absorpt_correction_T_min 0.90126
_exptl_absorpt_correction_type multi-scan
_exptl_absorpt_process_details
;
CrysAlisPro 1.171.39.45f (Rigaku Oxford Diffraction, 2018)
Empirical absorption correction using spherical harmonics,
 implemented in SCALE3 ABSPACK scaling algorithm.
;
_exptl_crystal_colour colourless
_exptl_crystal_colour_primary colourless
_exptl_crystal_density_diffrn 1.265
_exptl_crystal_description block
_exptl_crystal_F_000 356
_exptl_crystal_size_max 0.2
_exptl_crystal_size_mid 0.2
_exptl_crystal_size_min 0.08
_refine_diff_density_max 0.127
_refine_diff_density_min -0.159
_refine_diff_density_rms 0.036
_refine_ls_abs_structure_details
;
 Flack x determined using 1650 quotients [(I+)-(I-)]/[(I+)+(I-)]
 (Parsons, Flack and Wagner, Acta Cryst. B69 (2013) 249-259).
;
_refine_ls_abs_structure_Flack 0.00(8)
_refine_ls_extinction_method none
_refine_ls_goodness_of_fit_ref 1.081
_refine_ls_hydrogen_treatment constr
_refine_ls_matrix_type full
_refine_ls_number_parameters 228
_refine_ls_number_reflns 3690
_refine_ls_number_restraints 1
_refine_ls_restrained_S_all 1.081
_refine_ls_R_factor_all 0.0347
_refine_ls_R_factor_gt 0.0344
_refine_ls_shift/su_max 0.000
_refine_ls_shift/su_mean 0.000
_refine_ls_structure_factor_coef Fsqd
_refine_ls_weighting_details 'w=1/[\s^2^(Fo^2^)+(0.0430P)^2^+0.2432P] where P=(Fo^2^+2Fc^2^)/3'
_refine_ls_weighting_scheme calc
_refine_ls_wR_factor_gt 0.0895
_refine_ls_wR_factor_ref 0.0897
_reflns_Friedel_coverage 0.839
_reflns_Friedel_fraction_full 0.998
_reflns_Friedel_fraction_max 0.963
_reflns_number_gt 3651
_reflns_number_total 3690
_reflns_threshold_expression 'I > 2\s(I)'
_cod_data_source_file ja8b05804_si_002.cif
_cod_data_source_block MB2_014
_cod_database_code 4132721
_shelx_shelxl_version_number 2017/1
_chemical_oxdiff_formula 'C23 O2 H25'
_shelx_space_group_comment
;
The symmetry employed for this shelxl refinement is uniquely defined
by the following loop, which should always be used as a source of
symmetry information in preference to the above space-group names.
They are only intended as comments.
;
_shelx_estimated_absorpt_t_max 0.952
_shelx_estimated_absorpt_t_min 0.887
_reflns_odcompleteness_completeness 99.84
_reflns_odcompleteness_iscentric 1
_reflns_odcompleteness_theta 74.33
_olex2_refinement_description
;
1. Fixed Uiso
 At 1.2 times of:
  All C(H) groups, All C(H,H) groups
 At 1.5 times of:
  All C(H,H,H) groups
2.a Ternary CH refined with riding coordinates:
 C13(H13), C14(H14), C16(H16)
2.b Secondary CH2 refined with riding coordinates:
 C23(H23A,H23B), C15(H15A,H15B), C17(H17A,H17B)
2.c Aromatic/amide H refined with riding coordinates:
 C12(H12), C5(H5), C11(H11), C8(H8), C9(H9), C1(H1), C4(H4), C2(H2), C3(H3)
2.d Idealised Me refined as rotating group:
 C19(H19A,H19B,H19C), C22(H22A,H22B,H22C)
;
_olex2_submission_special_instructions 'No special instructions were received'
_oxdiff_exptl_absorpt_empirical_details
;
Empirical correction (ABSPACK) includes:
- Absorption correction using spherical harmonics
- Frame scaling
;
_oxdiff_exptl_absorpt_empirical_full_max 1.680
_oxdiff_exptl_absorpt_empirical_full_min 0.683

loop_
_space_group_symop_operation_xyz
'x, y, z'
'-x, y+1/2, -z'

loop_
_atom_site_label
_atom_site_type_symbol
_atom_site_fract_x
_atom_site_fract_y
_atom_site_fract_z
_atom_site_U_iso_or_equiv
_atom_site_adp_type
_atom_site_occupancy
_atom_site_site_symmetry_order
_atom_site_calc_flag
_atom_site_refinement_flags_posn
O1 O 0.23201(16) 0.4900(2) 0.33910(10) 0.0268(3) Uani 1 1 d .
O2 O 0.12056(18) 0.7457(2) 0.11492(11) 0.0307(3) Uani 1 1 d .
C6 C 0.9599(2) 0.5448(3) 0.59660(14) 0.0233(4) Uani 1 1 d .
C23 C 0.0732(2) 0.4882(3) 0.27794(14) 0.0251(4) Uani 1 1 d .
H23A H 0.021629 0.602696 0.284140 0.030 Uiso 1 1 calc R
H23B H 0.006380 0.399833 0.304256 0.030 Uiso 1 1 calc R
C12 C 0.7912(2) 0.6474(3) 0.43794(15) 0.0274(4) Uani 1 1 d .
H12 H 0.880260 0.718633 0.428539 0.033 Uiso 1 1 calc R
C7 C 0.8055(2) 0.5455(3) 0.52225(14) 0.0228(4) Uani 1 1 d .
C13 C 0.3677(2) 0.5469(3) 0.29791(14) 0.0236(4) Uani 1 1 d .
H13 H 0.346812 0.668987 0.273976 0.028 Uiso 1 1 calc R
C20 C 0.1606(2) 0.5945(3) 0.12724(14) 0.0245(4) Uani 1 1 d .
C14 C 0.3948(2) 0.4306(3) 0.21001(14) 0.0240(4) Uani 1 1 d .
H14 H 0.514469 0.413272 0.212277 0.029 Uiso 1 1 calc R
C5 C 0.9645(2) 0.4802(3) 0.69124(15) 0.0255(4) Uani 1 1 d .
H5 H 0.867443 0.435207 0.708584 0.031 Uiso 1 1 calc R
C21 C 0.0638(2) 0.4510(3) 0.16824(14) 0.0246(4) Uani 1 1 d .
C11 C 0.6496(3) 0.6466(3) 0.36771(15) 0.0288(4) Uani 1 1 d .
H11 H 0.643805 0.715965 0.310520 0.035 Uiso 1 1 calc R
C8 C 0.6704(2) 0.4454(3) 0.53333(14) 0.0274(4) Uani 1 1 d .
H8 H 0.676581 0.374705 0.590032 0.033 Uiso 1 1 calc R
C18 C 0.3130(2) 0.5075(3) 0.10690(14) 0.0254(4) Uani 1 1 d .
C19 C 0.4221(3) 0.6173(3) 0.05583(16) 0.0323(5) Uani 1 1 d .
H19A H 0.359267 0.660762 -0.006230 0.049 Uiso 1 1 calc GR
H19B H 0.513644 0.546683 0.042725 0.049 Uiso 1 1 calc GR
H19C H 0.464168 0.715775 0.097840 0.049 Uiso 1 1 calc GR
C9 C 0.5265(2) 0.4463(3) 0.46349(14) 0.0269(4) Uani 1 1 d .
H9 H 0.435832 0.378347 0.473631 0.032 Uiso 1 1 calc R
C1 C 1.1061(3) 0.6081(3) 0.57371(16) 0.0296(4) Uani 1 1 d .
H1 H 1.107419 0.649993 0.509425 0.036 Uiso 1 1 calc R
C10 C 0.5157(2) 0.5462(3) 0.37926(14) 0.0231(4) Uani 1 1 d .
C4 C 1.1084(2) 0.4805(3) 0.76055(15) 0.0291(4) Uani 1 1 d .
H4 H 1.109176 0.434228 0.824115 0.035 Uiso 1 1 calc R
C15 C 0.3110(2) 0.2536(3) 0.21527(15) 0.0268(4) Uani 1 1 d .
H15A H 0.376331 0.157337 0.194908 0.032 Uiso 1 1 calc R
H15B H 0.289101 0.229907 0.281781 0.032 Uiso 1 1 calc R
C16 C 0.1525(2) 0.2838(3) 0.14088(15) 0.0270(4) Uani 1 1 d .
H16 H 0.080683 0.179053 0.127091 0.032 Uiso 1 1 calc R
C2 C 1.2495(3) 0.6108(3) 0.64346(18) 0.0332(5) Uani 1 1 d .
H2 H 1.347035 0.655723 0.626699 0.040 Uiso 1 1 calc R
C17 C 0.2264(2) 0.3471(3) 0.05335(15) 0.0295(4) Uani 1 1 d .
H17A H 0.142200 0.379219 -0.004006 0.035 Uiso 1 1 calc R
H17B H 0.304089 0.262540 0.033736 0.035 Uiso 1 1 calc R
C3 C 1.2508(3) 0.5482(3) 0.73722(16) 0.0317(5) Uani 1 1 d .
H3 H 1.348329 0.551526 0.785103 0.038 Uiso 1 1 calc R
C22 C -0.1167(2) 0.4562(3) 0.11908(15) 0.0298(4) Uani 1 1 d .
H22A H -0.177222 0.367934 0.148737 0.045 Uiso 1 1 calc GR
H22B H -0.126582 0.432491 0.048824 0.045 Uiso 1 1 calc GR
H22C H -0.161753 0.571500 0.128239 0.045 Uiso 1 1 calc GR

loop_
_atom_site_aniso_label
_atom_site_aniso_U_11
_atom_site_aniso_U_22
_atom_site_aniso_U_33
_atom_site_aniso_U_23
_atom_site_aniso_U_13
_atom_site_aniso_U_12
O1 0.0213(6) 0.0379(8) 0.0220(6) 0.0016(6) 0.0057(5) -0.0002(6)
O2 0.0282(7) 0.0317(8) 0.0321(8) 0.0068(6) 0.0057(6) 0.0043(6)
C6 0.0242(9) 0.0214(9) 0.0249(9) -0.0038(7) 0.0056(7) -0.0006(8)
C23 0.0207(8) 0.0295(10) 0.0259(9) 0.0021(8) 0.0065(7) 0.0025(8)
C12 0.0252(9) 0.0288(11) 0.0285(10) 0.0021(8) 0.0061(8) -0.0072(8)
C7 0.0237(9) 0.0221(9) 0.0233(9) -0.0038(8) 0.0064(7) 0.0000(8)
C13 0.0229(9) 0.0253(9) 0.0233(9) 0.0003(8) 0.0067(7) 0.0004(7)
C20 0.0224(9) 0.0304(10) 0.0202(9) 0.0017(8) 0.0025(7) 0.0025(8)
C14 0.0198(8) 0.0288(9) 0.0238(9) -0.0006(8) 0.0048(7) 0.0015(8)
C5 0.0226(9) 0.0275(10) 0.0268(9) -0.0013(8) 0.0057(7) -0.0004(8)
C21 0.0198(8) 0.0290(10) 0.0251(9) 0.0012(8) 0.0049(7) 0.0005(8)
C11 0.0296(10) 0.0324(11) 0.0245(9) 0.0060(8) 0.0055(8) -0.0037(8)
C8 0.0289(9) 0.0302(10) 0.0228(9) 0.0050(8) 0.0043(7) -0.0049(9)
C18 0.0216(9) 0.0328(10) 0.0220(9) -0.0006(8) 0.0049(7) 0.0014(8)
C19 0.0256(9) 0.0445(12) 0.0281(10) 0.0055(9) 0.0080(8) 0.0004(9)
C9 0.0254(9) 0.0300(10) 0.0257(9) 0.0023(8) 0.0056(7) -0.0046(8)
C1 0.0283(10) 0.0309(10) 0.0303(10) 0.0001(9) 0.0070(8) -0.0034(9)
C10 0.0239(9) 0.0232(9) 0.0226(9) -0.0021(8) 0.0051(7) 0.0006(8)
C4 0.0277(9) 0.0326(11) 0.0263(10) -0.0031(9) 0.0032(8) 0.0011(9)
C15 0.0227(9) 0.0267(10) 0.0305(10) -0.0009(8) 0.0033(7) 0.0029(8)
C16 0.0219(9) 0.0294(10) 0.0292(10) -0.0029(8) 0.0033(8) -0.0005(8)
C2 0.0243(9) 0.0354(11) 0.0401(12) -0.0014(9) 0.0065(8) -0.0076(9)
C17 0.0231(9) 0.0392(12) 0.0260(10) -0.0063(9) 0.0043(8) 0.0009(8)
C3 0.0249(9) 0.0334(11) 0.0345(11) -0.0047(9) -0.0002(8) -0.0007(8)
C22 0.0210(8) 0.0379(12) 0.0303(10) 0.0028(9) 0.0036(7) -0.0001(8)

loop_
_atom_type_symbol
_atom_type_description
_atom_type_scat_dispersion_real
_atom_type_scat_dispersion_imag
_atom_type_scat_source
C C 0.0181 0.0091 'International Tables Vol C Tables 4.2.6.8 and 6.1.1.4'
H H 0.0000 0.0000 'International Tables Vol C Tables 4.2.6.8 and 6.1.1.4'
O O 0.0492 0.0322 'International Tables Vol C Tables 4.2.6.8 and 6.1.1.4'

loop_
_geom_angle_atom_site_label_1
_geom_angle_atom_site_label_2
_geom_angle_atom_site_label_3
_geom_angle
C13 O1 C23 118.56(14)
C5 C6 C7 121.42(16)
C5 C6 C1 117.52(18)
C1 C6 C7 121.06(17)
O1 C23 H23A 107.9
O1 C23 H23B 107.9
O1 C23 C21 117.46(14)
H23A C23 H23B 107.2
C21 C23 H23A 107.9
C21 C23 H23B 107.9
C7 C12 H12 119.4
C11 C12 H12 119.4
C11 C12 C7 121.15(18)
C12 C7 C6 120.71(16)
C8 C7 C6 122.10(17)
C8 C7 C12 117.19(17)
O1 C13 H13 108.6
O1 C13 C14 112.12(16)
O1 C13 C10 107.29(15)
C14 C13 H13 108.6
C10 C13 H13 108.6
C10 C13 C14 111.44(15)
O2 C20 C21 126.24(18)
O2 C20 C18 128.21(19)
C18 C20 C21 105.55(17)
C13 C14 H14 109.8
C13 C14 C18 113.08(16)
C18 C14 H14 109.8
C15 C14 C13 109.73(15)
C15 C14 H14 109.8
C15 C14 C18 104.50(15)
C6 C5 H5 119.4
C4 C5 C6 121.29(18)
C4 C5 H5 119.4
C23 C21 C20 107.38(16)
C23 C21 C16 116.96(16)
C20 C21 C16 101.38(15)
C22 C21 C23 107.62(15)
C22 C21 C20 110.81(16)
C22 C21 C16 112.43(17)
C12 C11 H11 119.4
C12 C11 C10 121.26(18)
C10 C11 H11 119.4
C7 C8 H8 119.1
C7 C8 C9 121.86(18)
C9 C8 H8 119.1
C20 C18 C14 103.52(15)
C20 C18 C19 116.11(18)
C20 C18 C17 96.31(15)
C19 C18 C14 115.96(16)
C19 C18 C17 119.20(17)
C17 C18 C14 102.78(16)
C18 C19 H19A 109.5
C18 C19 H19B 109.5
C18 C19 H19C 109.5
H19A C19 H19B 109.5
H19A C19 H19C 109.5
H19B C19 H19C 109.5
C8 C9 H9 119.9
C10 C9 C8 120.11(18)
C10 C9 H9 119.9
C6 C1 H1 119.4
C2 C1 C6 121.2(2)
C2 C1 H1 119.4
C11 C10 C13 118.26(17)
C9 C10 C13 123.29(17)
C9 C10 C11 118.42(18)
C5 C4 H4 119.9
C3 C4 C5 120.3(2)
C3 C4 H4 119.9
C14 C15 H15A 111.7
C14 C15 H15B 111.7
H15A C15 H15B 109.5
C16 C15 C14 100.13(16)
C16 C15 H15A 111.7
C16 C15 H15B 111.7
C21 C16 H16 114.6
C15 C16 C21 110.29(16)
C15 C16 H16 114.6
C15 C16 C17 99.11(16)
C17 C16 C21 101.93(17)
C17 C16 H16 114.6
C1 C2 H2 119.8
C3 C2 C1 120.3(2)
C3 C2 H2 119.8
C18 C17 H17A 112.7
C18 C17 H17B 112.7
C16 C17 C18 95.30(15)
C16 C17 H17A 112.7
C16 C17 H17B 112.7
H17A C17 H17B 110.2
C4 C3 H3 120.3
C2 C3 C4 119.40(19)
C2 C3 H3 120.3
C21 C22 H22A 109.5
C21 C22 H22B 109.5
C21 C22 H22C 109.5
H22A C22 H22B 109.5
H22A C22 H22C 109.5
H22B C22 H22C 109.5

loop_
_geom_bond_atom_site_label_1
_geom_bond_atom_site_label_2
_geom_bond_distance
O1 C23 1.433(2)
O1 C13 1.426(2)
O2 C20 1.213(3)
C6 C7 1.493(3)
C6 C5 1.398(3)
C6 C1 1.401(3)
C23 H23A 0.9900
C23 H23B 0.9900
C23 C21 1.536(3)
C12 H12 0.9500
C12 C7 1.395(3)
C12 C11 1.384(3)
C7 C8 1.394(3)
C13 H13 1.0000
C13 C14 1.562(3)
C13 C10 1.510(3)
C20 C21 1.536(3)
C20 C18 1.507(3)
C14 H14 1.0000
C14 C18 1.581(3)
C14 C15 1.537(3)
C5 H5 0.9500
C5 C4 1.391(3)
C21 C16 1.564(3)
C21 C22 1.532(2)
C11 H11 0.9500
C11 C10 1.389(3)
C8 H8 0.9500
C8 C9 1.395(3)
C18 C19 1.509(3)
C18 C17 1.547(3)
C19 H19A 0.9800
C19 H19B 0.9800
C19 H19C 0.9800
C9 H9 0.9500
C9 C10 1.387(3)
C1 H1 0.9500
C1 C2 1.391(3)
C4 H4 0.9500
C4 C3 1.386(3)
C15 H15A 0.9900
C15 H15B 0.9900
C15 C16 1.536(3)
C16 H16 1.0000
C16 C17 1.539(3)
C2 H2 0.9500
C2 C3 1.385(3)
C17 H17A 0.9900
C17 H17B 0.9900
C3 H3 0.9500
C22 H22A 0.9800
C22 H22B 0.9800
C22 H22C 0.9800
